data_7114484
loop_
_publ_author_name
'Xu, Hong-Wu'
'Chen, Zhong-Ning'
'Ishizaka, Shoji'
'Kitamura, Noboru'
'Wu, Ji-Gui'

_publ_section_title
;
 Self-assembly luminescent heteroheptanuclear complexes with metal
 diphosphine and metal thiolate as components
;
_journal_issue 17
_journal_name_full 'Chemical Communications'
_journal_page_first 1934
_journal_paper_doi 10.1039/b204369f
_journal_year 2002
_chemical_formula_sum 'C87 H94 Cl4 Cu4 N6 Ni3 O17 P6 S6'
_chemical_formula_weight 2445.95
_chemical_name_systematic
; 
? 
;
_space_group_IT_number 14
_symmetry_cell_setting monoclinic
_symmetry_space_group_name_Hall '-P 2ybc'
_symmetry_space_group_name_H-M 'P 1 21/c 1'
_atom_sites_solution_hydrogens geom
_atom_sites_solution_primary direct
_atom_sites_solution_secondary difmap
_audit_creation_method SHELXL-97
_cell_angle_alpha 90.00
_cell_angle_beta 103.59(3)
_cell_angle_gamma 90.00
_cell_formula_units_Z 4
_cell_length_a 24.534(5)
_cell_length_b 19.431(4)
_cell_length_c 26.881(5)
_cell_measurement_reflns_used 27548
_cell_measurement_temperature 293(2)
_cell_measurement_theta_max 22.5
_cell_measurement_theta_min 0.85
_cell_volume 12456(5)
_computing_cell_refinement 'Bruker XSCANS'
_computing_data_collection 'Bruker XSCANS'
_computing_data_reduction 'Bruker SHELXTL'
_computing_molecular_graphics 'Bruker SHELXTL'
_computing_publication_material 'Bruker SHELXTL'
_computing_structure_refinement 'SHELXL-97 (Sheldrick, 1997)'
_computing_structure_solution 'SHELXS-97 (Sheldrick, 1990)'
_diffrn_ambient_temperature 293(2)
_diffrn_measured_fraction_theta_full 0.970
_diffrn_measured_fraction_theta_max 0.970
_diffrn_measurement_device_type 'Bruker P4'
_diffrn_measurement_method '\w scans'
_diffrn_radiation_monochromator graphite
_diffrn_radiation_source 'fine-focus sealed tube'
_diffrn_radiation_type MoK\a
_diffrn_radiation_wavelength 0.71073
_diffrn_reflns_av_R_equivalents 0.0494
_diffrn_reflns_av_sigmaI/netI 0.0723
_diffrn_reflns_limit_h_max 26
_diffrn_reflns_limit_h_min -26
_diffrn_reflns_limit_k_max 20
_diffrn_reflns_limit_k_min -20
_diffrn_reflns_limit_l_max 28
_diffrn_reflns_limit_l_min -28
_diffrn_reflns_number 27548
_diffrn_reflns_theta_full 22.50
_diffrn_reflns_theta_max 22.50
_diffrn_reflns_theta_min 0.85
_exptl_absorpt_coefficient_mu 1.430
_exptl_absorpt_correction_type none
_exptl_crystal_colour 'black red'
_exptl_crystal_density_diffrn 1.304
_exptl_crystal_density_method 'not measured'
_exptl_crystal_description prism
_exptl_crystal_F_000 4992
_exptl_crystal_size_max 0.64
_exptl_crystal_size_mid 0.41
_exptl_crystal_size_min 0.11
_refine_diff_density_max 1.457
_refine_diff_density_min -1.100
_refine_diff_density_rms 0.263
_refine_ls_extinction_method none
_refine_ls_goodness_of_fit_ref 0.999
_refine_ls_hydrogen_treatment mixed
_refine_ls_matrix_type full
_refine_ls_number_parameters 1156
_refine_ls_number_reflns 15806
_refine_ls_number_restraints 36
_refine_ls_restrained_S_all 1.001
_refine_ls_R_factor_all 0.1310
_refine_ls_R_factor_gt 0.0829
_refine_ls_shift/su_max 0.007
_refine_ls_shift/su_mean 0.000
_refine_ls_structure_factor_coef Fsqd
_refine_ls_weighting_details 'calc w=1/[\s^2^(Fo^2^)+(0.2000P)^2^+0.0000P] where P=(Fo^2^+2Fc^2^)/3'
_refine_ls_weighting_scheme calc
_refine_ls_wR_factor_gt 0.2501
_refine_ls_wR_factor_ref 0.2887
_reflns_number_gt 9459
_reflns_number_total 15806
_reflns_threshold_expression >2sigma(I)
_cod_data_source_file b204369f.txt
_cod_data_source_block Cu4Ni3
_cod_depositor_comments
;
The following automatic conversions were performed:

'_symmetry_cell_setting' value 'Monoclinic' changed to 'monoclinic'
according to
/usr/data/users/saulius/automatic-downloads/retrospective/RSC/lib/dictionaries/cif_core.dic
dictionary named 'cif_core.dic' version 2.4.2 from 2011-04-26.

Automatic conversion script
Id: cif_fix_values 2281 2013-09-26 08:29:07Z andrius 
;
_cod_original_cell_volume 12455(4)
_cod_original_sg_symbol_H-M P2(1)/c
_cod_database_code 7114484

loop_
_symmetry_equiv_pos_as_xyz
'x, y, z'
'-x, y+1/2, -z+1/2'
'-x, -y, -z'
'x, -y-1/2, z-1/2'

loop_
_atom_site_label
_atom_site_type_symbol
_atom_site_fract_x
_atom_site_fract_y
_atom_site_fract_z
_atom_site_U_iso_or_equiv
_atom_site_adp_type
_atom_site_occupancy
_atom_site_symmetry_multiplicity
_atom_site_calc_flag
_atom_site_refinement_flags
Cu1 Cu 0.16321(5) 1.69120(6) 0.79072(5) 0.0603(4) Uani 1 1 d .
Cu2 Cu 0.30186(5) 1.67492(6) 0.77157(5) 0.0592(4) Uani 1 1 d .
Cu3 Cu 0.31329(5) 1.87316(6) 0.76841(5) 0.0607(4) Uani 1 1 d .
Cu4 Cu 0.17248(5) 1.88985(6) 0.78414(5) 0.0594(4) Uani 1 1 d .
Ni1 Ni 0.18934(6) 1.78546(7) 0.67016(5) 0.0645(4) Uani 1 1 d .
Ni2 Ni 0.25166(6) 1.78648(7) 0.88957(5) 0.0625(4) Uani 1 1 d .
Ni3 Ni 0.06344(6) 1.80507(8) 0.86784(6) 0.0759(5) Uani 1 1 d .
Cl1 Cl 0.1353(2) 0.8389(3) 0.01887(17) 0.1286(15) Uani 1 1 d D
Cl2 Cl 0.3817(3) 0.7175(5) 0.5261(3) 0.187(3) Uani 1 1 d D
Cl3 Cl 0.1393(3) 0.9191(4) 0.5139(3) 0.206(3) Uiso 1 1 d D
Cl4 Cl 0.1226(6) 2.3066(7) 0.6235(5) 0.276(4) Uiso 1 1 d D
S1 S 0.15275(10) 1.78783(13) 0.73598(10) 0.0557(6) Uani 1 1 d .
S2 S 0.27420(10) 1.77463(13) 0.71864(10) 0.0564(6) Uani 1 1 d .
S3 S 0.26234(10) 1.86567(14) 0.83484(10) 0.0580(6) Uani 1 1 d .
S4 S 0.25590(11) 1.70077(14) 0.83839(10) 0.0597(7) Uani 1 1 d .
S5 S 0.10334(18) 1.87997(17) 0.82996(16) 0.1039(13) Uani 1 1 d .
S6 S 0.1010(2) 1.71853(19) 0.8396(2) 0.141(2) Uani 1 1 d .
P1 P 0.14281(11) 1.59482(14) 0.74309(11) 0.0603(7) Uani 1 1 d .
P2 P 0.26473(11) 1.57534(14) 0.73099(11) 0.0625(7) Uani 1 1 d .
P3 P 0.39560(11) 1.68493(15) 0.80908(12) 0.0633(7) Uani 1 1 d .
P4 P 0.40546(11) 1.84743(15) 0.80623(12) 0.0664(8) Uani 1 1 d .
P5 P 0.29026(11) 1.97622(14) 0.72616(11) 0.0616(7) Uani 1 1 d .
P6 P 0.16560(11) 1.98530(13) 0.73499(11) 0.0579(7) Uani 1 1 d .
O11 O 0.1528(5) 0.8419(8) 0.0727(2) 0.168(5) Uani 1 1 d D
O12 O 0.0780(4) 0.8227(13) 0.0100(8) 0.293(12) Uani 1 1 d D
O13 O 0.1699(7) 0.7897(7) 0.0032(6) 0.227(9) Uani 1 1 d D
O14 O 0.1458(9) 0.9019(6) -0.0030(8) 0.276(11) Uani 1 1 d D
O21 O 0.3273(7) 0.7056(11) 0.5307(6) 0.238(9) Uani 1 1 d D
O22 O 0.3854(10) 0.7292(12) 0.4777(7) 0.301(13) Uani 1 1 d D
O23 O 0.3996(12) 0.7703(17) 0.5634(13) 0.53(4) Uani 1 1 d D
O24 O 0.4152(14) 0.6624(14) 0.5500(13) 0.51(3) Uani 1 1 d D
O31 O 0.1669(9) 0.9200(11) 0.5678(6) 0.274(9) Uiso 1 1 d D
O32 O 0.0946(10) 0.8739(14) 0.5142(11) 0.384(16) Uiso 1 1 d D
O33 O 0.1327(15) 0.9833(11) 0.4958(12) 0.47(2) Uiso 1 1 d D
O34 O 0.1837(13) 0.890(2) 0.4955(15) 0.58(3) Uiso 1 1 d D
O41 O 0.0770(14) 2.310(2) 0.5772(12) 0.231(15) Uiso 0.50 1 d PD
O41' O 0.148(2) 2.277(3) 0.5853(17) 0.31(2) Uiso 0.50 1 d PD
O42 O 0.0847(13) 2.3003(18) 0.6570(12) 0.207(13) Uiso 0.50 1 d PD
O42' O 0.1250(16) 2.3816(13) 0.6295(14) 0.229(15) Uiso 0.50 1 d PD
O43 O 0.1175(18) 2.2328(12) 0.6250(17) 0.43(2) Uiso 1 1 d D
O44 O 0.1797(12) 2.303(2) 0.6537(16) 0.52(3) Uiso 1 1 d D
O100 O 0.4468(16) 1.3014(19) 0.9342(11) 0.44(2) Uani 1 1 d .
N1 N 0.1143(4) 1.7895(6) 0.6266(4) 0.100(4) Uani 1 1 d .
H1A H 0.1074 1.7776 0.5950 0.120 Uiso 1 1 calc R
N2 N 0.2208(5) 1.7858(6) 0.6099(4) 0.107(4) Uani 1 1 d .
H2A H 0.2004 1.7843 0.5792 0.128 Uiso 1 1 calc R
N3 N 0.2458(5) 1.8573(5) 0.9376(4) 0.091(3) Uani 1 1 d .
H3A H 0.2451 1.8480 0.9687 0.109 Uiso 1 1 calc R
N4 N 0.2415(5) 1.7211(5) 0.9404(4) 0.091(3) Uani 1 1 d .
H4A H 0.2353 1.7341 0.9691 0.109 Uiso 1 1 calc R
N5 N 0.0265(5) 1.8807(6) 0.8935(5) 0.109(4) Uani 1 1 d .
H5A H 0.0113 1.8765 0.9191 0.131 Uiso 1 1 calc R
N6 N 0.0280(6) 1.7374(7) 0.9038(6) 0.131(5) Uani 1 1 d .
H6A H 0.0159 1.7480 0.9304 0.158 Uiso 1 1 calc R
C1 C 0.0783(4) 1.7910(6) 0.7036(5) 0.078(3) Uani 1 1 d .
H1B H 0.0618 1.7458 0.7046 0.094 Uiso 1 1 calc R
H1C H 0.0591 1.8228 0.7215 0.094 Uiso 1 1 calc R
C2 C 0.0706(5) 1.8134(7) 0.6498(5) 0.093(4) Uani 1 1 d .
H2B H 0.0348 1.7964 0.6301 0.112 Uiso 1 1 calc R
H2C H 0.0695 1.8633 0.6485 0.112 Uiso 1 1 calc R
C3 C 0.3111(6) 1.7661(8) 0.6671(5) 0.094(4) Uani 1 1 d .
H3B H 0.3459 1.7918 0.6763 0.113 Uiso 1 1 calc R
H3C H 0.3205 1.7180 0.6640 0.113 Uiso 1 1 calc R
C4 C 0.2810(8) 1.7886(14) 0.6214(6) 0.205(13) Uani 1 1 d .
H4B H 0.2931 1.7625 0.5951 0.245 Uiso 1 1 calc R
H4C H 0.2916 1.8361 0.6177 0.245 Uiso 1 1 calc R
C5 C 0.2780(5) 1.9366(6) 0.8803(4) 0.075(3) Uani 1 1 d .
H5B H 0.3176 1.9368 0.8972 0.090 Uiso 1 1 calc R
H5C H 0.2688 1.9802 0.8628 0.090 Uiso 1 1 calc R
C6 C 0.2428(6) 1.9259(7) 0.9191(5) 0.093(4) Uani 1 1 d .
H6B H 0.2556 1.9570 0.9477 0.111 Uiso 1 1 calc R
H6C H 0.2041 1.9371 0.9034 0.111 Uiso 1 1 calc R
C7 C 0.2652(5) 1.6311(6) 0.8859(5) 0.083(4) Uani 1 1 d .
H7A H 0.2462 1.5902 0.8697 0.099 Uiso 1 1 calc R
H7B H 0.3048 1.6205 0.8971 0.099 Uiso 1 1 calc R
C8 C 0.2449(12) 1.6472(9) 0.9277(7) 0.212(14) Uani 1 1 d .
H8A H 0.2336 1.6131 0.9474 0.254 Uiso 1 1 calc R
C9 C 0.0772(7) 1.9537(7) 0.8544(7) 0.119(5) Uani 1 1 d .
H9A H 0.1044 1.9687 0.8848 0.143 Uiso 1 1 calc R
H9B H 0.0732 1.9902 0.8292 0.143 Uiso 1 1 calc R
C10 C 0.0265(7) 1.9437(8) 0.8667(8) 0.147(7) Uani 1 1 d .
H10A H -0.0032 1.9430 0.8357 0.176 Uiso 1 1 calc R
H10B H 0.0193 1.9815 0.8878 0.176 Uiso 1 1 calc R
C11 C 0.0703(6) 1.6501(8) 0.8662(5) 0.108(5) Uani 1 1 d .
H11A H 0.0589 1.6146 0.8405 0.130 Uiso 1 1 calc R
H11B H 0.0981 1.6303 0.8943 0.130 Uiso 1 1 calc R
C12 C 0.0235(10) 1.6712(9) 0.8841(11) 0.211(14) Uani 1 1 d .
H12A H -0.0096 1.6686 0.8561 0.253 Uiso 1 1 calc R
H12B H 0.0183 1.6395 0.9105 0.253 Uiso 1 1 calc R
C20 C 0.4154(5) 1.7657(6) 0.8422(4) 0.073(3) Uani 1 1 d .
H20A H 0.4306 1.7660 0.8773 0.088 Uiso 1 1 calc R
C30 C 0.2156(4) 1.9884(5) 0.6946(4) 0.058(3) Uani 1 1 d .
H30A H 0.2116 2.0326 0.6773 0.070 Uiso 1 1 calc R
H30B H 0.2051 1.9533 0.6684 0.070 Uiso 1 1 calc R
C40 C 0.1899(4) 1.5795(6) 0.7005(4) 0.065(3) Uani 1 1 d .
H40A H 0.1791 1.5366 0.6825 0.078 Uiso 1 1 calc R
H40B H 0.1841 1.6159 0.6751 0.078 Uiso 1 1 calc R
C111 C 0.0755(4) 1.6042(5) 0.6983(5) 0.066(3) Uani 1 1 d .
C112 C 0.0666(5) 1.6103(7) 0.6464(5) 0.085(4) Uani 1 1 d .
H11C H 0.0964 1.6042 0.6309 0.103 Uiso 1 1 calc R
C113 C 0.0140(7) 1.6255(8) 0.6163(6) 0.115(5) Uani 1 1 d .
H11D H 0.0085 1.6292 0.5810 0.138 Uiso 1 1 calc R
C114 C -0.0297(5) 1.6351(8) 0.6389(7) 0.109(5) Uani 1 1 d .
H11E H -0.0649 1.6456 0.6185 0.131 Uiso 1 1 calc R
C115 C -0.0233(5) 1.6297(7) 0.6900(6) 0.095(4) Uani 1 1 d .
H11F H -0.0535 1.6360 0.7049 0.114 Uiso 1 1 calc R
C116 C 0.0288(5) 1.6146(6) 0.7192(5) 0.086(4) Uani 1 1 d .
H11G H 0.0336 1.6112 0.7545 0.103 Uiso 1 1 calc R
C121 C 0.1349(4) 1.5101(5) 0.7719(5) 0.069(3) Uani 1 1 d .
C122 C 0.1136(5) 1.4551(6) 0.7426(6) 0.088(4) Uani 1 1 d .
H12C H 0.1032 1.4588 0.7072 0.105 Uiso 1 1 calc R
C123 C 0.1076(8) 1.3935(7) 0.7665(9) 0.119(6) Uani 1 1 d .
H12D H 0.0931 1.3557 0.7465 0.142 Uiso 1 1 calc R
C124 C 0.1217(8) 1.3867(9) 0.8160(10) 0.132(7) Uani 1 1 d .
H12E H 0.1160 1.3448 0.8307 0.158 Uiso 1 1 calc R
C125 C 0.1452(6) 1.4418(9) 0.8473(7) 0.112(5) Uani 1 1 d .
H12F H 0.1560 1.4372 0.8827 0.135 Uiso 1 1 calc R
C126 C 0.1515(5) 1.5009(7) 0.8242(5) 0.082(3) Uani 1 1 d .
H12G H 0.1677 1.5378 0.8443 0.098 Uiso 1 1 calc R
C131 C 0.2721(5) 1.4936(6) 0.7647(5) 0.076(3) Uani 1 1 d .
C132 C 0.2481(5) 1.4335(6) 0.7427(6) 0.092(4) Uani 1 1 d .
H13A H 0.2253 1.4362 0.7098 0.110 Uiso 1 1 calc R
C133 C 0.2548(8) 1.3719(9) 0.7649(10) 0.142(7) Uani 1 1 d .
H13B H 0.2393 1.3324 0.7477 0.171 Uiso 1 1 calc R
C134 C 0.2863(8) 1.3699(8) 0.8148(10) 0.139(8) Uani 1 1 d .
H13C H 0.2919 1.3275 0.8313 0.167 Uiso 1 1 calc R
C135 C 0.3096(7) 1.4276(9) 0.8412(7) 0.117(5) Uani 1 1 d .
H13D H 0.3289 1.4252 0.8754 0.141 Uiso 1 1 calc R
C136 C 0.3030(5) 1.4898(6) 0.8144(6) 0.087(4) Uani 1 1 d .
H13E H 0.3198 1.5294 0.8305 0.104 Uiso 1 1 calc R
C141 C 0.2959(5) 1.5528(6) 0.6783(5) 0.074(3) Uani 1 1 d .
C142 C 0.3467(5) 1.5198(8) 0.6887(6) 0.105(5) Uani 1 1 d .
H14A H 0.3634 1.5067 0.7221 0.126 Uiso 1 1 calc R
C143 C 0.3729(8) 1.5058(11) 0.6501(9) 0.141(7) Uani 1 1 d .
H14B H 0.4064 1.4814 0.6580 0.169 Uiso 1 1 calc R
C144 C 0.3540(9) 1.5243(12) 0.6047(10) 0.149(8) Uani 1 1 d .
H14C H 0.3743 1.5150 0.5804 0.179 Uiso 1 1 calc R
C145 C 0.3024(10) 1.5588(10) 0.5901(7) 0.157(8) Uani 1 1 d .
H14D H 0.2881 1.5728 0.5565 0.188 Uiso 1 1 calc R
C146 C 0.2725(7) 1.5716(7) 0.6295(6) 0.112(5) Uani 1 1 d .
H14E H 0.2375 1.5927 0.6214 0.134 Uiso 1 1 calc R
C151 C 0.4476(5) 1.6713(6) 0.7731(5) 0.071(3) Uani 1 1 d .
C152 C 0.4310(6) 1.6632(6) 0.7210(6) 0.096(4) Uani 1 1 d .
H15A H 0.3924 1.6625 0.7073 0.116 Uiso 1 1 calc R
C153 C 0.4641(8) 1.6561(10) 0.6863(8) 0.131(6) Uani 1 1 d .
H15B H 0.4500 1.6504 0.6513 0.157 Uiso 1 1 calc R
C154 C 0.5154(13) 1.6581(12) 0.7076(9) 0.169(11) Uani 1 1 d .
H15C H 0.5397 1.6565 0.6857 0.203 Uiso 1 1 calc R
C155 C 0.5397(7) 1.6622(9) 0.7570(12) 0.175(11) Uani 1 1 d .
H15D H 0.5784 1.6594 0.7685 0.210 Uiso 1 1 calc R
C156 C 0.5028(5) 1.6715(8) 0.7941(6) 0.103(5) Uani 1 1 d .
H15E H 0.5173 1.6769 0.8291 0.124 Uiso 1 1 calc R
C161 C 0.4191(4) 1.6244(6) 0.8615(5) 0.079(3) Uani 1 1 d .
C162 C 0.4352(5) 1.5573(7) 0.8497(6) 0.099(4) Uani 1 1 d .
H16A H 0.4376 1.5450 0.8169 0.119 Uiso 1 1 calc R
C163 C 0.4475(7) 1.5101(8) 0.8913(9) 0.127(6) Uani 1 1 d .
H16B H 0.4582 1.4658 0.8846 0.153 Uiso 1 1 calc R
C164 C 0.4448(8) 1.5243(11) 0.9390(8) 0.134(7) Uani 1 1 d .
H16C H 0.4524 1.4907 0.9643 0.160 Uiso 1 1 calc R
C165 C 0.4308(7) 1.5885(10) 0.9494(6) 0.121(5) Uani 1 1 d .
H16D H 0.4297 1.5997 0.9828 0.145 Uiso 1 1 calc R
C166 C 0.4178(5) 1.6389(7) 0.9118(6) 0.095(4) Uani 1 1 d .
H16E H 0.4082 1.6829 0.9205 0.114 Uiso 1 1 calc R
C171 C 0.4606(5) 1.8487(6) 0.7712(6) 0.086(4) Uani 1 1 d .
C172 C 0.4449(7) 1.8556(7) 0.7188(6) 0.105(4) Uani 1 1 d .
H17A H 0.4073 1.8602 0.7019 0.126 Uiso 1 1 calc R
C173 C 0.4885(11) 1.8554(11) 0.6909(9) 0.161(9) Uani 1 1 d .
H17B H 0.4793 1.8569 0.6553 0.193 Uiso 1 1 calc R
C174 C 0.5422(12) 1.8531(13) 0.7164(14) 0.200(15) Uani 1 1 d .
H17C H 0.5696 1.8575 0.6978 0.240 Uiso 1 1 calc R
C175 C 0.5611(10) 1.8438(12) 0.7736(14) 0.210(14) Uani 1 1 d .
H17D H 0.5984 1.8390 0.7911 0.252 Uiso 1 1 calc R
C176 C 0.5166(6) 1.8433(9) 0.7969(8) 0.141(7) Uani 1 1 d .
H17E H 0.5247 1.8390 0.8323 0.169 Uiso 1 1 calc R
C181 C 0.4334(5) 1.9083(6) 0.8567(5) 0.073(3) Uani 1 1 d .
C182 C 0.4612(6) 1.9671(8) 0.8472(7) 0.114(5) Uani 1 1 d .
H18A H 0.4692 1.9728 0.8153 0.137 Uiso 1 1 calc R
C183 C 0.4778(7) 2.0191(9) 0.8853(8) 0.138(7) Uani 1 1 d .
H18B H 0.4962 2.0583 0.8778 0.166 Uiso 1 1 calc R
C184 C 0.4669(8) 2.0117(9) 0.9324(8) 0.132(6) Uani 1 1 d .
H18C H 0.4782 2.0460 0.9568 0.159 Uiso 1 1 calc R
C185 C 0.4393(7) 1.9540(9) 0.9449(6) 0.118(5) Uani 1 1 d .
H18D H 0.4318 1.9483 0.9770 0.141 Uiso 1 1 calc R
C186 C 0.4230(5) 1.9033(7) 0.9043(6) 0.094(4) Uani 1 1 d .
H18E H 0.4040 1.8644 0.9113 0.113 Uiso 1 1 calc R
C191 C 0.3085(4) 2.0567(5) 0.7608(5) 0.072(3) Uani 1 1 d .
C192 C 0.2958(5) 2.1181(6) 0.7373(6) 0.093(4) Uani 1 1 d .
H19A H 0.2781 2.1196 0.7027 0.111 Uiso 1 1 calc R
C193 C 0.3091(7) 2.1796(8) 0.7648(9) 0.123(6) Uani 1 1 d .
H19B H 0.3005 2.2220 0.7488 0.148 Uiso 1 1 calc R
C194 C 0.3346(7) 2.1757(10) 0.8149(10) 0.132(7) Uani 1 1 d .
H19C H 0.3427 2.2164 0.8334 0.158 Uiso 1 1 calc R
C195 C 0.3489(6) 2.1146(9) 0.8398(7) 0.114(5) Uani 1 1 d .
H19D H 0.3673 2.1136 0.8742 0.137 Uiso 1 1 calc R
C196 C 0.3354(5) 2.0539(7) 0.8121(5) 0.086(4) Uani 1 1 d .
H19E H 0.3444 2.0116 0.8281 0.103 Uiso 1 1 calc R
C201 C 0.3232(5) 1.9886(6) 0.6724(5) 0.078(3) Uani 1 1 d .
C202 C 0.3799(6) 2.0058(8) 0.6858(6) 0.116(5) Uani 1 1 d .
H20B H 0.3975 2.0128 0.7200 0.139 Uiso 1 1 calc R
C203 C 0.4107(8) 2.0126(11) 0.6483(8) 0.152(7) Uani 1 1 d .
H20C H 0.4480 2.0265 0.6566 0.182 Uiso 1 1 calc R
C204 C 0.3824(11) 1.9973(13) 0.5972(10) 0.173(9) Uani 1 1 d .
H20D H 0.4029 1.9967 0.5722 0.207 Uiso 1 1 calc R
C205 C 0.3258(11) 1.9835(13) 0.5828(8) 0.178(9) Uani 1 1 d .
H20E H 0.3075 1.9792 0.5485 0.213 Uiso 1 1 calc R
C206 C 0.2967(7) 1.9762(9) 0.6218(6) 0.120(5) Uani 1 1 d .
H20F H 0.2592 1.9629 0.6134 0.145 Uiso 1 1 calc R
C211 C 0.1683(4) 2.0719(5) 0.7639(5) 0.064(3) Uani 1 1 d .
C212 C 0.1820(5) 2.0772(6) 0.8166(5) 0.077(3) Uani 1 1 d .
H21A H 0.1902 2.0379 0.8367 0.092 Uiso 1 1 calc R
C213 C 0.1832(6) 2.1392(8) 0.8385(6) 0.108(5) Uani 1 1 d .
H21B H 0.1924 2.1427 0.8740 0.130 Uiso 1 1 calc R
C214 C 0.1713(6) 2.1966(8) 0.8100(8) 0.104(5) Uani 1 1 d .
H21C H 0.1724 2.2394 0.8257 0.125 Uiso 1 1 calc R
C215 C 0.1583(7) 2.1917(7) 0.7604(8) 0.110(5) Uani 1 1 d .
H21D H 0.1510 2.2318 0.7412 0.132 Uiso 1 1 calc R
C216 C 0.1549(5) 2.1293(6) 0.7350(5) 0.081(3) Uani 1 1 d .
H21E H 0.1438 2.1269 0.6995 0.097 Uiso 1 1 calc R
C221 C 0.1000(4) 1.9905(5) 0.6883(4) 0.059(3) Uani 1 1 d .
C222 C 0.0937(5) 1.9984(7) 0.6360(5) 0.091(4) Uani 1 1 d .
H22A H 0.1252 2.0032 0.6227 0.109 Uiso 1 1 calc R
C223 C 0.0395(6) 1.9992(8) 0.6028(5) 0.102(4) Uani 1 1 d .
H22B H 0.0354 2.0059 0.5678 0.123 Uiso 1 1 calc R
C224 C -0.0069(5) 1.9902(7) 0.6223(6) 0.096(4) Uani 1 1 d .
H22C H -0.0424 1.9883 0.6005 0.115 Uiso 1 1 calc R
C225 C -0.0005(5) 1.9841(7) 0.6736(6) 0.093(4) Uani 1 1 d .
H22D H -0.0324 1.9800 0.6865 0.112 Uiso 1 1 calc R
C226 C 0.0516(4) 1.9836(6) 0.7073(5) 0.075(3) Uani 1 1 d .
H22E H 0.0545 1.9788 0.7423 0.090 Uiso 1 1 calc R

loop_
_atom_site_aniso_label
_atom_site_aniso_U_11
_atom_site_aniso_U_22
_atom_site_aniso_U_33
_atom_site_aniso_U_23
_atom_site_aniso_U_13
_atom_site_aniso_U_12
Cu1 0.0546(7) 0.0549(8) 0.0744(9) -0.0003(6) 0.0212(6) 0.0003(6)
Cu2 0.0464(7) 0.0576(8) 0.0766(9) 0.0000(6) 0.0203(6) 0.0035(6)
Cu3 0.0481(7) 0.0592(8) 0.0773(9) -0.0005(6) 0.0199(6) 0.0006(6)
Cu4 0.0568(7) 0.0525(8) 0.0718(8) 0.0008(6) 0.0204(6) 0.0019(6)
Ni1 0.0581(8) 0.0765(10) 0.0582(8) -0.0046(7) 0.0121(6) 0.0058(7)
Ni2 0.0644(9) 0.0683(9) 0.0600(8) 0.0020(6) 0.0251(7) 0.0039(7)
Ni3 0.0706(10) 0.0748(10) 0.0933(11) 0.0030(8) 0.0412(8) 0.0065(8)
Cl1 0.141(4) 0.155(4) 0.100(3) 0.011(3) 0.050(3) 0.015(3)
Cl2 0.158(6) 0.287(10) 0.117(4) 0.022(5) 0.035(4) -0.014(6)
S1 0.0462(14) 0.0531(15) 0.0672(16) 0.0003(12) 0.0123(12) 0.0024(11)
S2 0.0487(14) 0.0593(16) 0.0637(16) -0.0030(12) 0.0184(12) 0.0018(12)
S3 0.0538(15) 0.0615(16) 0.0612(15) -0.0011(12) 0.0185(12) 0.0023(12)
S4 0.0520(15) 0.0617(16) 0.0689(17) 0.0037(13) 0.0218(13) 0.0032(12)
S5 0.129(3) 0.066(2) 0.147(3) -0.003(2) 0.093(3) 0.003(2)
S6 0.178(5) 0.065(2) 0.236(5) 0.000(3) 0.162(5) -0.003(2)
P1 0.0492(15) 0.0522(16) 0.0829(19) -0.0021(14) 0.0225(13) -0.0021(12)
P2 0.0531(16) 0.0541(17) 0.0860(19) -0.0043(14) 0.0280(14) 0.0029(13)
P3 0.0428(14) 0.0634(18) 0.085(2) 0.0010(15) 0.0188(13) 0.0057(13)
P4 0.0459(15) 0.0664(18) 0.089(2) -0.0004(15) 0.0197(14) -0.0027(13)
P5 0.0505(15) 0.0529(16) 0.087(2) 0.0017(14) 0.0271(14) -0.0007(12)
P6 0.0486(15) 0.0485(15) 0.0786(18) 0.0016(13) 0.0193(13) 0.0024(12)
O11 0.173(12) 0.238(15) 0.103(9) -0.030(9) 0.055(8) -0.011(11)
O12 0.137(14) 0.48(4) 0.28(2) -0.08(2) 0.077(15) -0.037(18)
O13 0.30(2) 0.226(17) 0.211(16) 0.005(13) 0.177(17) 0.074(15)
O14 0.36(3) 0.24(2) 0.246(19) 0.112(17) 0.110(19) 0.022(19)
O21 0.27(2) 0.30(2) 0.149(14) -0.027(13) 0.077(15) -0.01(2)
O22 0.42(4) 0.30(3) 0.25(2) 0.070(19) 0.20(3) 0.08(2)
O23 0.29(4) 0.76(8) 0.57(6) -0.45(6) 0.14(4) -0.06(4)
O24 0.70(8) 0.34(4) 0.62(7) 0.13(4) 0.45(6) 0.21(5)
O100 0.43(5) 0.54(5) 0.30(3) -0.07(3) -0.04(3) 0.09(4)
N1 0.074(7) 0.157(11) 0.054(6) -0.015(6) -0.014(5) 0.012(7)
N2 0.098(8) 0.171(12) 0.050(6) -0.010(6) 0.013(6) 0.027(8)
N3 0.145(10) 0.071(7) 0.065(6) 0.004(5) 0.042(6) 0.006(7)
N4 0.134(10) 0.085(8) 0.067(6) 0.006(5) 0.051(6) 0.007(7)
N5 0.125(10) 0.091(8) 0.138(10) -0.003(7) 0.082(8) 0.017(7)
N6 0.164(13) 0.101(10) 0.170(12) 0.002(9) 0.124(11) -0.021(9)
C1 0.048(6) 0.077(8) 0.107(10) -0.008(7) 0.014(6) 0.004(6)
C2 0.063(8) 0.104(10) 0.105(11) 0.016(8) 0.004(7) 0.002(7)
C3 0.080(9) 0.134(12) 0.077(9) -0.009(8) 0.034(7) 0.006(8)
C4 0.109(14) 0.44(4) 0.067(11) 0.006(16) 0.033(10) 0.054(19)
C5 0.075(7) 0.066(7) 0.079(8) -0.014(6) 0.008(6) 0.004(6)
C6 0.096(9) 0.113(11) 0.070(8) -0.031(8) 0.023(7) 0.011(8)
C7 0.088(8) 0.067(8) 0.085(8) 0.011(6) 0.003(7) 0.000(6)
C8 0.46(4) 0.100(13) 0.148(16) 0.053(12) 0.21(2) 0.064(18)
C9 0.117(12) 0.100(11) 0.167(14) 0.017(10) 0.090(11) 0.024(9)
C10 0.145(15) 0.074(10) 0.26(2) 0.024(12) 0.129(16) 0.031(10)
C11 0.082(9) 0.154(14) 0.102(10) 0.010(9) 0.048(8) -0.005(9)
C12 0.25(3) 0.084(12) 0.39(4) 0.010(17) 0.26(3) 0.009(14)
C20 0.073(7) 0.068(7) 0.067(7) -0.010(6) -0.004(6) 0.002(6)
C30 0.049(6) 0.062(6) 0.066(6) 0.003(5) 0.016(5) -0.001(5)
C40 0.057(6) 0.067(7) 0.076(7) -0.008(6) 0.028(5) 0.001(5)
C111 0.060(7) 0.052(6) 0.087(8) -0.004(6) 0.021(6) -0.006(5)
C112 0.056(7) 0.099(10) 0.105(10) 0.007(8) 0.026(7) 0.000(6)
C113 0.098(12) 0.134(14) 0.102(11) 0.029(10) 0.003(9) 0.009(10)
C114 0.043(7) 0.113(12) 0.164(16) 0.034(11) 0.010(9) -0.001(7)
C115 0.070(9) 0.089(10) 0.121(12) 0.005(9) 0.014(8) 0.003(7)
C116 0.053(7) 0.082(9) 0.120(10) -0.006(7) 0.014(7) -0.006(6)
C121 0.054(6) 0.046(6) 0.112(10) 0.005(6) 0.029(6) 0.003(5)
C122 0.089(9) 0.057(8) 0.128(11) -0.007(7) 0.048(8) -0.011(7)
C123 0.135(15) 0.053(9) 0.181(18) -0.010(11) 0.064(14) -0.007(9)
C124 0.113(14) 0.072(11) 0.22(2) 0.042(15) 0.068(16) 0.019(10)
C125 0.077(9) 0.105(12) 0.160(15) 0.063(12) 0.039(9) 0.020(9)
C126 0.062(7) 0.095(10) 0.091(9) 0.015(8) 0.024(6) -0.004(6)
C131 0.060(7) 0.061(8) 0.109(10) 0.007(7) 0.027(7) 0.004(6)
C132 0.084(9) 0.052(8) 0.140(12) 0.003(8) 0.026(8) 0.007(7)
C133 0.115(15) 0.071(12) 0.25(3) 0.012(14) 0.062(16) 0.019(10)
C134 0.112(14) 0.052(10) 0.26(3) 0.037(14) 0.058(15) 0.019(9)
C135 0.107(12) 0.116(14) 0.134(13) 0.029(11) 0.038(10) 0.023(10)
C136 0.088(9) 0.055(8) 0.118(11) 0.012(7) 0.028(8) 0.018(6)
C141 0.074(8) 0.069(8) 0.090(9) -0.011(6) 0.043(7) -0.010(6)
C142 0.069(8) 0.124(12) 0.136(12) -0.027(10) 0.052(8) 0.008(8)
C143 0.120(15) 0.147(17) 0.174(19) -0.017(16) 0.072(15) 0.031(12)
C144 0.134(17) 0.17(2) 0.18(2) 0.000(17) 0.103(17) 0.040(14)
C145 0.22(2) 0.168(18) 0.115(13) 0.017(12) 0.103(15) 0.013(17)
C146 0.140(13) 0.100(11) 0.122(12) 0.003(9) 0.084(11) 0.023(10)
C151 0.057(7) 0.076(8) 0.084(8) -0.008(6) 0.025(6) 0.007(6)
C152 0.075(8) 0.078(9) 0.155(14) -0.016(9) 0.064(9) 0.008(7)
C153 0.110(13) 0.154(17) 0.142(16) -0.046(13) 0.055(13) -0.018(13)
C154 0.21(3) 0.18(2) 0.145(19) -0.090(17) 0.097(19) -0.07(2)
C155 0.060(9) 0.115(14) 0.38(4) -0.037(19) 0.107(17) -0.011(9)
C156 0.050(7) 0.128(12) 0.133(12) -0.025(10) 0.025(7) 0.003(7)
C161 0.046(6) 0.076(8) 0.109(10) 0.006(7) 0.004(6) 0.012(6)
C162 0.075(8) 0.091(10) 0.133(12) 0.012(9) 0.027(8) 0.022(8)
C163 0.099(11) 0.070(10) 0.194(19) 0.050(12) -0.003(12) 0.025(8)
C164 0.143(16) 0.124(17) 0.119(15) 0.025(13) 0.003(13) 0.019(12)
C165 0.123(13) 0.132(15) 0.094(11) 0.034(11) 0.001(9) 0.006(11)
C166 0.085(9) 0.091(10) 0.109(11) 0.011(9) 0.022(8) 0.013(8)
C171 0.058(7) 0.079(9) 0.131(12) 0.008(8) 0.042(7) -0.002(6)
C172 0.110(11) 0.095(10) 0.125(12) 0.002(9) 0.057(10) -0.019(9)
C173 0.19(2) 0.163(18) 0.178(19) -0.007(15) 0.15(2) -0.003(17)
C174 0.19(3) 0.137(18) 0.35(4) 0.03(2) 0.22(3) 0.026(18)
C175 0.123(17) 0.16(2) 0.40(4) 0.08(3) 0.17(3) 0.036(15)
C176 0.075(10) 0.163(16) 0.200(18) 0.078(14) 0.065(11) 0.023(10)
C181 0.057(7) 0.061(7) 0.096(9) 0.005(6) 0.007(6) -0.007(5)
C182 0.084(9) 0.097(11) 0.148(14) 0.024(10) -0.001(9) -0.020(8)
C183 0.134(14) 0.106(13) 0.140(15) 0.016(12) -0.038(13) -0.062(11)
C184 0.144(15) 0.096(13) 0.130(15) -0.021(11) -0.024(13) -0.028(11)
C185 0.118(12) 0.116(13) 0.097(11) -0.022(10) -0.018(9) 0.003(10)
C186 0.071(8) 0.088(10) 0.115(11) 0.006(9) 0.007(8) -0.013(7)
C191 0.055(6) 0.050(7) 0.117(10) -0.007(7) 0.032(7) -0.007(5)
C192 0.083(9) 0.060(8) 0.131(11) -0.008(8) 0.016(8) 0.002(7)
C193 0.092(11) 0.067(10) 0.21(2) -0.006(12) 0.026(12) 0.009(8)
C194 0.086(12) 0.088(13) 0.22(2) -0.058(15) 0.043(13) -0.011(10)
C195 0.087(10) 0.114(13) 0.143(14) -0.031(12) 0.032(9) -0.020(10)
C196 0.085(9) 0.072(9) 0.106(10) -0.019(8) 0.030(8) -0.020(7)
C201 0.075(8) 0.074(8) 0.097(9) 0.024(7) 0.045(7) 0.005(6)
C202 0.069(9) 0.153(15) 0.135(13) 0.020(11) 0.045(9) -0.005(9)
C203 0.104(13) 0.22(2) 0.151(16) 0.012(16) 0.076(13) -0.003(13)
C204 0.17(2) 0.23(2) 0.16(2) 0.016(18) 0.122(18) -0.019(19)
C205 0.19(2) 0.26(3) 0.121(14) -0.027(15) 0.099(16) -0.04(2)
C206 0.120(12) 0.153(15) 0.100(11) -0.012(10) 0.048(10) -0.028(11)
C211 0.043(6) 0.061(7) 0.092(8) -0.011(6) 0.023(5) 0.001(5)
C212 0.071(7) 0.059(7) 0.099(10) -0.014(7) 0.018(6) 0.005(6)
C213 0.106(11) 0.094(11) 0.121(12) -0.031(10) 0.018(9) 0.014(9)
C214 0.089(10) 0.071(10) 0.155(16) -0.032(11) 0.033(11) 0.011(8)
C215 0.116(12) 0.058(9) 0.162(16) 0.019(10) 0.044(12) 0.016(8)
C216 0.087(9) 0.052(7) 0.112(10) 0.012(7) 0.039(7) 0.005(6)
C221 0.047(6) 0.049(6) 0.084(8) 0.001(5) 0.023(5) 0.000(5)
C222 0.068(8) 0.102(10) 0.103(10) 0.010(8) 0.022(7) 0.000(7)
C223 0.084(10) 0.127(12) 0.087(9) -0.009(8) 0.003(8) 0.009(9)
C224 0.044(7) 0.104(10) 0.135(13) -0.020(9) 0.010(8) 0.011(7)
C225 0.063(8) 0.109(11) 0.111(11) 0.005(9) 0.029(8) 0.016(7)
C226 0.057(7) 0.089(9) 0.082(8) -0.005(6) 0.021(6) 0.007(6)

loop_
_atom_type_symbol
_atom_type_description
_atom_type_scat_dispersion_real
_atom_type_scat_dispersion_imag
_atom_type_scat_source
C C 0.0033 0.0016 'International Tables Vol C Tables 4.2.6.8 and 6.1.1.4'
H H 0.0000 0.0000 'International Tables Vol C Tables 4.2.6.8 and 6.1.1.4'
N N 0.0061 0.0033 'International Tables Vol C Tables 4.2.6.8 and 6.1.1.4'
O O 0.0106 0.0060 'International Tables Vol C Tables 4.2.6.8 and 6.1.1.4'
P P 0.1023 0.0942 'International Tables Vol C Tables 4.2.6.8 and 6.1.1.4'
S S 0.1246 0.1234 'International Tables Vol C Tables 4.2.6.8 and 6.1.1.4'
Cl Cl 0.1484 0.1585 'International Tables Vol C Tables 4.2.6.8 and 6.1.1.4'
Ni Ni 0.3393 1.1124 'International Tables Vol C Tables 4.2.6.8 and 6.1.1.4'
Cu Cu 0.3201 1.2651 'International Tables Vol C Tables 4.2.6.8 and 6.1.1.4'

loop_
_geom_angle_atom_site_label_1
_geom_angle_atom_site_label_2
_geom_angle_atom_site_label_3
_geom_angle
P1 Cu1 S6 115.29(15)
P1 Cu1 S4 115.71(11)
S6 Cu1 S4 111.08(19)
P1 Cu1 S1 109.21(11)
S6 Cu1 S1 100.53(14)
S4 Cu1 S1 103.14(10)
P3 Cu2 P2 121.62(11)
P3 Cu2 S4 104.69(11)
P2 Cu2 S4 109.22(11)
P3 Cu2 S2 107.83(11)
P2 Cu2 S2 111.81(11)
S4 Cu2 S2 99.10(10)
P4 Cu3 P5 120.45(11)
P4 Cu3 S2 107.12(11)
P5 Cu3 S2 113.47(11)
P4 Cu3 S3 106.59(11)
P5 Cu3 S3 107.90(10)
S2 Cu3 S3 98.95(10)
P6 Cu4 S5 114.44(12)
P6 Cu4 S3 115.72(11)
S5 Cu4 S3 112.19(14)
P6 Cu4 S1 113.07(11)
S5 Cu4 S1 98.07(12)
S3 Cu4 S1 101.19(10)
N1 Ni1 N2 90.2(5)
N1 Ni1 S1 88.6(3)
N2 Ni1 S1 178.2(4)
N1 Ni1 S2 176.8(4)
N2 Ni1 S2 89.3(3)
S1 Ni1 S2 91.98(11)
N3 Ni2 N4 87.3(4)
N3 Ni2 S4 175.9(3)
N4 Ni2 S4 88.7(3)
N3 Ni2 S3 89.3(3)
N4 Ni2 S3 176.6(3)
S4 Ni2 S3 94.71(11)
N5 Ni3 N6 92.0(5)
N5 Ni3 S6 177.3(4)
N6 Ni3 S6 85.7(4)
N5 Ni3 S5 87.6(4)
N6 Ni3 S5 178.8(5)
S6 Ni3 S5 94.72(15)
O13 Cl1 O12 116.5(13)
O13 Cl1 O14 106.5(11)
O12 Cl1 O14 113.3(14)
O13 Cl1 O11 106.1(10)
O12 Cl1 O11 103.6(10)
O14 Cl1 O11 110.6(11)
O22 Cl2 O21 113.6(14)
O22 Cl2 O24 113.8(16)
O21 Cl2 O24 107.6(16)
O22 Cl2 O23 118.6(19)
O21 Cl2 O23 101.6(14)
O24 Cl2 O23 100.1(19)
O33 Cl3 O32 124.0(19)
O33 Cl3 O34 106.5(19)
O32 Cl3 O34 114.6(19)
O33 Cl3 O31 110.0(17)
O32 Cl3 O31 100.6(15)
O34 Cl3 O31 97.9(17)
O43 Cl4 O41' 71(2)
O43 Cl4 O42 80(2)
O41' Cl4 O42 149(3)
O43 Cl4 O44 91(3)
O41' Cl4 O44 82(3)
O42 Cl4 O44 109(3)
O43 Cl4 O41 91(2)
O41' Cl4 O41 78(3)
O42 Cl4 O41 93(2)
O44 Cl4 O41 157(3)
O43 Cl4 O42' 171(3)
O41' Cl4 O42' 118(3)
O42 Cl4 O42' 92(2)
O44 Cl4 O42' 89(3)
O41 Cl4 O42' 93(2)
C1 S1 Ni1 99.9(4)
C1 S1 Cu4 106.6(4)
Ni1 S1 Cu4 113.34(12)
C1 S1 Cu1 105.8(4)
Ni1 S1 Cu1 119.15(12)
Cu4 S1 Cu1 110.39(11)
C3 S2 Ni1 97.4(4)
C3 S2 Cu3 106.9(5)
Ni1 S2 Cu3 116.98(12)
C3 S2 Cu2 104.7(5)
Ni1 S2 Cu2 121.72(12)
Cu3 S2 Cu2 107.00(11)
C5 S3 Ni2 97.0(4)
C5 S3 Cu4 105.0(4)
Ni2 S3 Cu4 106.64(11)
C5 S3 Cu3 112.7(4)
Ni2 S3 Cu3 134.84(13)
Cu4 S3 Cu3 97.89(10)
C7 S4 Ni2 98.1(4)
C7 S4 Cu1 105.5(4)
Ni2 S4 Cu1 102.83(11)
C7 S4 Cu2 111.4(4)
Ni2 S4 Cu2 137.48(13)
Cu1 S4 Cu2 98.12(11)
C9 S5 Ni3 97.4(5)
C9 S5 Cu4 120.4(5)
Ni3 S5 Cu4 141.24(17)
C11 S6 Ni3 100.9(5)
C11 S6 Cu1 117.5(5)
Ni3 S6 Cu1 141.58(18)
C111 P1 C40 102.2(5)
C111 P1 C121 101.5(5)
C40 P1 C121 105.1(5)
C111 P1 Cu1 109.9(4)
C40 P1 Cu1 113.6(4)
C121 P1 Cu1 122.2(4)
C141 P2 C131 99.6(6)
C141 P2 C40 102.9(5)
C131 P2 C40 103.6(5)
C141 P2 Cu2 112.4(4)
C131 P2 Cu2 121.1(4)
C40 P2 Cu2 114.8(4)
C151 P3 C20 104.5(6)
C151 P3 C161 100.7(6)
C20 P3 C161 100.3(6)
C151 P3 Cu2 121.2(4)
C20 P3 Cu2 114.5(4)
C161 P3 Cu2 112.8(4)
C181 P4 C171 100.5(6)
C181 P4 C20 100.9(5)
C171 P4 C20 105.1(6)
C181 P4 Cu3 110.4(4)
C171 P4 Cu3 122.7(5)
C20 P4 Cu3 114.4(4)
C191 P5 C201 100.9(6)
C191 P5 C30 102.9(5)
C201 P5 C30 101.3(5)
C191 P5 Cu3 119.4(4)
C201 P5 Cu3 113.6(4)
C30 P5 Cu3 116.1(3)
C221 P6 C30 101.6(5)
C221 P6 C211 100.4(5)
C30 P6 C211 105.0(5)
C221 P6 Cu4 112.7(3)
C30 P6 Cu4 114.0(3)
C211 P6 Cu4 120.7(4)
Cl4 O41' O43 54.4(14)
Cl4 O43 O41' 54.6(14)
C2 N1 Ni1 116.8(8)
C4 N2 Ni1 114.2(9)
C6 N3 Ni2 116.5(7)
C8 N4 Ni2 116.9(8)
C10 N5 Ni3 114.7(9)
C12 N6 Ni3 116.1(11)
C2 C1 S1 110.9(8)
N1 C2 C1 113.1(10)
C4 C3 S2 113.6(11)
C3 C4 N2 119.7(16)
C6 C5 S3 107.0(8)
N3 C6 C5 112.2(10)
C8 C7 S4 113.1(10)
C7 C8 N4 117.5(13)
C10 C9 S5 113.9(12)
C9 C10 N5 110.6(13)
C12 C11 S6 112.3(12)
N6 C12 C11 113.8(17)
P3 C20 P4 120.0(6)
P6 C30 P5 117.2(5)
P2 C40 P1 116.2(6)
C112 C111 C116 116.6(11)
C112 C111 P1 126.2(9)
C116 C111 P1 116.7(9)
C111 C112 C113 121.2(13)
C114 C113 C112 119.4(14)
C115 C114 C113 121.8(13)
C114 C115 C116 118.1(14)
C115 C116 C111 122.7(14)
C122 C121 C126 118.1(11)
C122 C121 P1 121.5(10)
C126 C121 P1 120.4(9)
C121 C122 C123 118.8(14)
C124 C123 C122 122.1(17)
C123 C124 C125 120.7(17)
C126 C125 C124 117.1(17)
C125 C126 C121 123.2(14)
C136 C131 C132 117.0(12)
C136 C131 P2 119.9(9)
C132 C131 P2 123.1(11)
C133 C132 C131 125.1(16)
C132 C133 C134 116.3(18)
C135 C134 C133 123.1(17)
C134 C135 C136 117.1(16)
C131 C136 C135 121.2(14)
C146 C141 C142 118.7(12)
C146 C141 P2 122.1(10)
C142 C141 P2 119.0(11)
C143 C142 C141 120.3(16)
C144 C143 C142 123(2)
C143 C144 C145 121.0(19)
C144 C145 C146 117.1(18)
C141 C146 C145 119.6(16)
C156 C151 C152 117.3(12)
C156 C151 P3 123.4(11)
C152 C151 P3 119.3(9)
C151 C152 C153 128.3(15)
C154 C153 C152 112(2)
C153 C154 C155 129(2)
C154 C155 C156 118.3(17)
C151 C156 C155 115.3(15)
C166 C161 C162 118.4(13)
C166 C161 P3 123.1(10)
C162 C161 P3 118.3(11)
C161 C162 C163 115.8(15)
C164 C163 C162 125.1(17)
C163 C164 C165 117.9(19)
C164 C165 C166 122.0(18)
C165 C166 C161 120.7(15)
C172 C171 C176 121.5(14)
C172 C171 P4 117.8(10)
C176 C171 P4 120.7(13)
C171 C172 C173 117.8(17)
C174 C173 C172 120(2)
C173 C174 C175 124(2)
C176 C175 C174 112(2)
C175 C176 C171 125(2)
C186 C181 C182 116.2(13)
C186 C181 P4 122.3(9)
C182 C181 P4 121.1(12)
C181 C182 C183 121.5(16)
C184 C183 C182 120.3(16)
C183 C184 C185 121.5(16)
C184 C185 C186 115.4(16)
C181 C186 C185 125.0(14)
C192 C191 C196 120.3(11)
C192 C191 P5 121.2(11)
C196 C191 P5 118.6(9)
C191 C192 C193 120.5(15)
C194 C193 C192 118.3(16)
C193 C194 C195 122.8(17)
C194 C195 C196 118.3(16)
C191 C196 C195 119.8(14)
C206 C201 C202 120.4(13)
C206 C201 P5 124.0(10)
C202 C201 P5 115.3(11)
C201 C202 C203 120.8(16)
C202 C203 C204 116.9(17)
C205 C204 C203 123.0(17)
C204 C205 C206 118(2)
C201 C206 C205 120.6(17)
C216 C211 C212 119.6(11)
C216 C211 P6 121.9(10)
C212 C211 P6 118.4(9)
C213 C212 C211 119.6(13)
C212 C213 C214 121.0(15)
C215 C214 C213 119.5(15)
C214 C215 C216 122.9(14)
C211 C216 C215 117.4(13)
C222 C221 C226 118.5(10)
C222 C221 P6 125.6(8)
C226 C221 P6 115.9(8)
C221 C222 C223 120.3(12)
C224 C223 C222 119.8(13)
C225 C224 C223 119.5(12)
C224 C225 C226 122.4(12)
C225 C226 C221 119.4(11)

loop_
_geom_bond_atom_site_label_1
_geom_bond_atom_site_label_2
_geom_bond_distance
Cu1 P1 2.257(3)
Cu1 S6 2.298(4)
Cu1 S4 2.341(3)
Cu1 S1 2.362(3)
Cu2 P3 2.292(3)
Cu2 P2 2.301(3)
Cu2 S4 2.388(3)
Cu2 S2 2.405(3)
Cu3 P4 2.306(3)
Cu3 P5 2.306(3)
Cu3 S2 2.403(3)
Cu3 S3 2.413(3)
Cu4 P6 2.260(3)
Cu4 S5 2.327(4)
Cu4 S3 2.351(3)
Cu4 S1 2.355(3)
Ni1 N1 1.937(9)
Ni1 N2 1.950(10)
Ni1 S1 2.164(3)
Ni1 S2 2.191(3)
Ni2 N3 1.914(10)
Ni2 N4 1.925(9)
Ni2 S4 2.178(3)
Ni2 S3 2.187(3)
Ni3 N5 1.937(10)
Ni3 N6 1.954(11)
Ni3 S6 2.140(4)
Ni3 S5 2.141(4)
Cl1 O13 1.406(5)
Cl1 O12 1.406(5)
Cl1 O14 1.408(5)
Cl1 O11 1.412(5)
Cl2 O22 1.344(13)
Cl2 O21 1.388(14)
Cl2 O24 1.408(16)
Cl2 O23 1.430(16)
Cl3 O33 1.335(16)
Cl3 O32 1.407(16)
Cl3 O34 1.416(17)
Cl3 O31 1.448(14)
Cl4 O43 1.440(18)
Cl4 O41' 1.44(2)
Cl4 O42 1.444(18)
Cl4 O44 1.45(2)
Cl4 O41 1.467(18)
Cl4 O42' 1.467(18)
S1 C1 1.830(11)
S2 C3 1.831(12)
S3 C5 1.822(11)
S4 C7 1.838(11)
S5 C9 1.758(14)
S6 C11 1.760(14)
P1 C111 1.811(11)
P1 C40 1.832(10)
P1 C121 1.849(11)
P2 C141 1.813(11)
P2 C131 1.815(12)
P2 C40 1.828(10)
P3 C151 1.792(11)
P3 C20 1.814(11)
P3 C161 1.823(13)
P4 C181 1.810(12)
P4 C171 1.821(13)
P4 C20 1.845(12)
P5 C191 1.821(11)
P5 C201 1.830(11)
P5 C30 1.845(9)
P6 C221 1.796(10)
P6 C30 1.820(10)
P6 C211 1.848(11)
O41' O43 1.67(5)
N1 C2 1.437(16)
N2 C4 1.44(2)
N3 C6 1.419(16)
N4 C8 1.482(19)
N5 C10 1.420(17)
N6 C12 1.39(2)
C1 C2 1.480(17)
C3 C4 1.35(2)
C5 C6 1.518(16)
C7 C8 1.369(18)
C9 C10 1.375(19)
C11 C12 1.407(19)
C111 C112 1.366(16)
C111 C116 1.404(16)
C112 C113 1.382(17)
C113 C114 1.36(2)
C114 C115 1.349(19)
C115 C116 1.366(16)
C121 C122 1.356(16)
C121 C126 1.381(15)
C122 C123 1.381(19)
C123 C124 1.30(2)
C124 C125 1.40(2)
C125 C126 1.332(17)
C131 C136 1.376(17)
C131 C132 1.378(16)
C132 C133 1.33(2)
C133 C134 1.38(3)
C134 C135 1.38(2)
C135 C136 1.398(19)
C141 C146 1.354(18)
C141 C142 1.371(17)
C142 C143 1.37(2)
C143 C144 1.25(2)
C144 C145 1.40(3)
C145 C146 1.44(2)
C151 C156 1.340(16)
C151 C152 1.373(17)
C152 C153 1.38(2)
C153 C154 1.26(3)
C154 C155 1.33(3)
C155 C156 1.51(2)
C161 C166 1.388(17)
C161 C162 1.419(17)
C162 C163 1.42(2)
C163 C164 1.33(2)
C164 C165 1.34(2)
C165 C166 1.388(19)
C171 C172 1.378(19)
C171 C176 1.389(19)
C172 C173 1.44(2)
C173 C174 1.33(3)
C174 C175 1.51(4)
C175 C176 1.38(2)
C181 C186 1.365(17)
C181 C182 1.384(17)
C182 C183 1.43(2)
C183 C184 1.36(2)
C184 C185 1.39(2)
C185 C186 1.456(18)
C191 C192 1.351(16)
C191 C196 1.383(16)
C192 C193 1.40(2)
C193 C194 1.35(2)
C194 C195 1.37(2)
C195 C196 1.393(18)
C201 C206 1.385(18)
C201 C202 1.392(17)
C202 C203 1.40(2)
C203 C204 1.42(3)
C204 C205 1.38(3)
C205 C206 1.41(2)
C211 C216 1.355(15)
C211 C212 1.381(15)
C212 C213 1.339(17)
C213 C214 1.35(2)
C214 C215 1.30(2)
C215 C216 1.384(19)
C221 C222 1.387(15)
C221 C226 1.405(14)
C222 C223 1.417(17)
C223 C224 1.372(18)
C224 C225 1.355(17)
C225 C226 1.383(16)
